data_7119134
loop_
_publ_author_name
'Avassaya Vanitcha'
'Cecilia Damelincourt'
'Geoffrey Gontard'
'Nicolas Vanthuyne'
'Virginie Mouries-Mansuy'
'Louis Fensterbank'

_publ_section_title
;
 Bis-phosphine allene ligand: coordination chemistry and preliminary
 applications in catalysis
;
_journal_name_full Chem.Commun.
_journal_page_first 6785
_journal_volume 52
_journal_year 2016
_chemical_absolute_configuration ad
_chemical_formula_moiety 'C39 H30 Au2 Cl2 P2, 0.5(C H2 Cl2)'
_chemical_formula_sum 'C39.5 H31 Au2 Cl3 P2'
_chemical_formula_weight 1067.86
_space_group_crystal_system monoclinic
_space_group_IT_number 5
_space_group_name_Hall 'C 2y'
_space_group_name_H-M_alt 'C 1 2 1'
_symmetry_space_group_name_Hall 'C 2y'
_symmetry_space_group_name_H-M 'C 1 2 1'
_atom_sites_solution_hydrogens geom
_atom_sites_solution_primary direct
_atom_sites_solution_secondary difmap
_audit_creation_method SHELXL-2014/7
_audit_update_record
;
2016-01-19 deposited with the CCDC.
2016-04-12 downloaded from the CCDC.
;
_cell_angle_alpha 90
_cell_angle_beta 96.507(3)
_cell_angle_gamma 90
_cell_formula_units_Z 4
_cell_length_a 34.800(2)
_cell_length_b 9.8414(6)
_cell_length_c 10.8355(7)
_cell_measurement_reflns_used 9853
_cell_measurement_temperature 200(1)
_cell_measurement_theta_max 68.45
_cell_measurement_theta_min 4.11
_cell_volume 3687.0(4)
_computing_cell_refinement 'Bruker SAINT'
_computing_data_collection 'Bruker APEX2'
_computing_data_reduction 'Bruker SAINT'
_computing_molecular_graphics 'SXGRAPH (Farrugia, 2012)'
_computing_publication_material 'WinGX publication routines (Farrugia, 2012)'
_computing_structure_refinement 'SHELXL-2014/7 (Sheldrick, 2014)'
_computing_structure_solution 'SIR92 (Giacovazzo et al, 1993)'
_diffrn_ambient_temperature 200(1)
_diffrn_detector_area_resol_mean 8.3333
_diffrn_measured_fraction_theta_full 1.000
_diffrn_measured_fraction_theta_max 1.000
_diffrn_measurement_device_type 'Bruker APEX-II CCD'
_diffrn_measurement_method '\f and \w scans'
_diffrn_radiation_source micro-source
_diffrn_radiation_type CuK\a
_diffrn_radiation_wavelength 1.54178
_diffrn_reflns_av_R_equivalents 0.0226
_diffrn_reflns_av_unetI/netI 0.0202
_diffrn_reflns_Laue_measured_fraction_full 1.000
_diffrn_reflns_Laue_measured_fraction_max 1.000
_diffrn_reflns_limit_h_max 41
_diffrn_reflns_limit_h_min -41
_diffrn_reflns_limit_k_max 11
_diffrn_reflns_limit_k_min -11
_diffrn_reflns_limit_l_max 12
_diffrn_reflns_limit_l_min -12
_diffrn_reflns_number 22843
_diffrn_reflns_point_group_measured_fraction_full 0.996
_diffrn_reflns_point_group_measured_fraction_max 0.996
_diffrn_reflns_theta_full 66.500
_diffrn_reflns_theta_max 66.578
_diffrn_reflns_theta_min 2.556
_exptl_absorpt_coefficient_mu 17.776
_exptl_absorpt_correction_T_max 0.686
_exptl_absorpt_correction_T_min 0.299
_exptl_absorpt_correction_type multi-scan
_exptl_absorpt_process_details
; 
R.H. Blessing, Acta Cryst. (1995), A51, 33-38
;
_exptl_crystal_colour colourless
_exptl_crystal_density_diffrn 1.924
_exptl_crystal_density_method 'not measured'
_exptl_crystal_description plate
_exptl_crystal_F_000 2028
_exptl_crystal_size_max 0.10
_exptl_crystal_size_mid 0.07
_exptl_crystal_size_min 0.03
_refine_diff_density_max 0.322
_refine_diff_density_min -0.370
_refine_diff_density_rms 0.055
_refine_ls_abs_structure_details
;
 Flack x determined using 2950 quotients [(I+)-(I-)]/[(I+)+(I-)]
 (Parsons, Flack and Wagner, Acta Cryst. B69 (2013) 249-259).
;
_refine_ls_abs_structure_Flack -0.040(7)
_refine_ls_extinction_method none
_refine_ls_goodness_of_fit_ref 1.032
_refine_ls_hydrogen_treatment constr
_refine_ls_matrix_type full
_refine_ls_number_parameters 425
_refine_ls_number_reflns 6498
_refine_ls_number_restraints 1
_refine_ls_restrained_S_all 1.031
_refine_ls_R_factor_all 0.0184
_refine_ls_R_factor_gt 0.0179
_refine_ls_shift/su_max 0.001
_refine_ls_shift/su_mean 0.000
_refine_ls_structure_factor_coef Fsqd
_refine_ls_weighting_details 'w=1/[\s^2^(Fo^2^)+(0.0283P)^2^+3.4928P] where P=(Fo^2^+2Fc^2^)/3'
_refine_ls_weighting_scheme calc
_refine_ls_wR_factor_gt 0.0445
_refine_ls_wR_factor_ref 0.0447
_reflns_Friedel_coverage 0.873
_reflns_Friedel_fraction_full 0.991
_reflns_Friedel_fraction_max 0.991
_reflns_number_gt 6403
_reflns_number_total 6498
_reflns_threshold_expression 'I > 2\s(I)'
_cod_data_source_file c6cc02316a2.cif
_cod_data_source_block Compound-aR-9
_cod_original_formula_sum 'C39.50 H31 Au2 Cl3 P2'
_cod_database_code 7119134
_shelx_shelxl_version_number 2014/7
_shelx_space_group_comment
;
The symmetry employed for this shelxl refinement is uniquely defined
by the following loop, which should always be used as a source of
symmetry information in preference to the above space-group names.
They are only intended as comments.
;

loop_
_space_group_symop_operation_xyz
'x, y, z'
'-x, y, -z'
'x+1/2, y+1/2, z'
'-x+1/2, y+1/2, -z'

loop_
_atom_site_label
_atom_site_type_symbol
_atom_site_fract_x
_atom_site_fract_y
_atom_site_fract_z
_atom_site_U_iso_or_equiv
_atom_site_adp_type
_atom_site_occupancy
_atom_site_site_symmetry_order
_atom_site_calc_flag
_atom_site_refinement_flags_posn
_atom_site_refinement_flags_adp
_atom_site_refinement_flags_occupancy
_atom_site_disorder_assembly
_atom_site_disorder_group
Au1 Au 0.07922(2) 0.48088(2) 0.27892(2) 0.02989(7) Uani 1 1 d . . . . .
Au2 Au 0.20871(2) 0.11752(3) 0.79254(2) 0.03653(8) Uani 1 1 d . . . . .
Cl1 Cl 0.03081(4) 0.6147(2) 0.18682(15) 0.0443(3) Uani 1 1 d . . . . .
Cl2 Cl 0.26660(5) 0.2125(3) 0.86660(17) 0.0610(5) Uani 1 1 d . . . . .
Cl3 Cl 0.03854(9) 0.6813(4) 0.5476(4) 0.0736(9) Uani 0.6667 1 d . . P . .
Cl4 Cl 0.0000 0.4270(6) 0.5000 0.097(2) Uani 0.6667 2 d S T P . .
P1 P 0.12372(4) 0.34324(16) 0.37538(13) 0.0283(3) Uani 1 1 d . . . . .
P2 P 0.15333(4) 0.01986(14) 0.71641(14) 0.0272(3) Uani 1 1 d . . . . .
C1 C 0.09853(16) 0.1946(6) 0.4282(5) 0.0270(11) Uani 1 1 d . . . . .
C2 C 0.10641(15) 0.1641(5) 0.5466(5) 0.0266(11) Uani 1 1 d . . . . .
C3 C 0.11509(15) 0.1408(6) 0.6655(5) 0.0280(11) Uani 1 1 d . . . . .
C4 C 0.06952(15) 0.1223(6) 0.3406(5) 0.0301(11) Uani 1 1 d . . . . .
C5 C 0.04164(17) 0.0414(7) 0.3854(6) 0.0364(13) Uani 1 1 d . . . . .
H5 H 0.0399 0.0370 0.4722 0.044 Uiso 1 1 calc R U . . .
C6 C 0.01616(18) -0.0335(8) 0.3032(6) 0.0439(15) Uani 1 1 d . . . . .
H6 H -0.0024 -0.0913 0.3342 0.053 Uiso 1 1 calc R U . . .
C7 C 0.0179(2) -0.0241(9) 0.1779(6) 0.0497(16) Uani 1 1 d . . . . .
H7 H 0.0002 -0.0745 0.1223 0.060 Uiso 1 1 calc R U . . .
C8 C 0.0449(2) 0.0578(8) 0.1318(7) 0.0485(17) Uani 1 1 d . . . . .
H8 H 0.0458 0.0639 0.0447 0.058 Uiso 1 1 calc R U . . .
C9 C 0.07086(19) 0.1316(7) 0.2127(6) 0.0387(13) Uani 1 1 d . . . . .
H9 H 0.0895 0.1882 0.1809 0.046 Uiso 1 1 calc R U . . .
C10 C 0.09448(17) 0.2149(6) 0.7596(5) 0.0311(12) Uani 1 1 d . . . . .
C11 C 0.05564(19) 0.2415(8) 0.7340(6) 0.0451(15) Uani 1 1 d . . . . .
H11 H 0.0419 0.2080 0.6594 0.054 Uiso 1 1 calc R U . . .
C12 C 0.0362(2) 0.3172(9) 0.8165(8) 0.056(2) Uani 1 1 d . . . . .
H12 H 0.0093 0.3346 0.7984 0.067 Uiso 1 1 calc R U . . .
C13 C 0.0561(2) 0.3665(8) 0.9238(7) 0.0517(18) Uani 1 1 d . . . . .
H13 H 0.0432 0.4199 0.9793 0.062 Uiso 1 1 calc R U . . .
C14 C 0.0945(2) 0.3385(8) 0.9505(6) 0.0475(16) Uani 1 1 d . . . . .
H14 H 0.1081 0.3714 1.0255 0.057 Uiso 1 1 calc R U . . .
C15 C 0.11398(19) 0.2626(7) 0.8697(6) 0.0409(14) Uani 1 1 d . . . . .
H15 H 0.1407 0.2432 0.8898 0.049 Uiso 1 1 calc R U . . .
C16 C 0.16010(17) 0.2780(6) 0.2835(5) 0.0330(13) Uani 1 1 d . . . . .
C17 C 0.16994(19) 0.1410(7) 0.2861(6) 0.0434(15) Uani 1 1 d . . . . .
H17 H 0.1578 0.0799 0.3374 0.052 Uiso 1 1 calc R U . . .
C18 C 0.1975(2) 0.0939(9) 0.2137(7) 0.0540(19) Uani 1 1 d . . . . .
H18 H 0.2039 0.0000 0.2151 0.065 Uiso 1 1 calc R U . . .
C19 C 0.2157(2) 0.1812(10) 0.1395(7) 0.058(2) Uani 1 1 d . . . . .
H19 H 0.2346 0.1482 0.0904 0.069 Uiso 1 1 calc R U . . .
C20 C 0.2061(2) 0.3172(10) 0.1377(7) 0.060(2) Uani 1 1 d . . . . .
H20 H 0.2187 0.3783 0.0876 0.072 Uiso 1 1 calc R U . . .
C21 C 0.1782(2) 0.3654(8) 0.2085(7) 0.0465(16) Uani 1 1 d . . . . .
H21 H 0.1715 0.4590 0.2055 0.056 Uiso 1 1 calc R U . . .
C22 C 0.14915(18) 0.4152(6) 0.5145(6) 0.0334(12) Uani 1 1 d . . . . .
C23 C 0.1285(2) 0.4911(8) 0.5922(6) 0.0444(14) Uani 1 1 d . . . . .
H23 H 0.1016 0.5051 0.5702 0.053 Uiso 1 1 calc R U . . .
C24 C 0.1462(3) 0.5464(8) 0.7002(7) 0.0530(18) Uani 1 1 d . . . . .
H24 H 0.1317 0.5983 0.7525 0.064 Uiso 1 1 calc R U . . .
C25 C 0.1851(3) 0.5259(8) 0.7321(8) 0.062(2) Uani 1 1 d . . . . .
H25 H 0.1976 0.5640 0.8067 0.074 Uiso 1 1 calc R U . . .
C26 C 0.2059(2) 0.4514(11) 0.6573(9) 0.072(3) Uani 1 1 d . . . . .
H26 H 0.2328 0.4377 0.6803 0.087 Uiso 1 1 calc R U . . .
C27 C 0.1881(2) 0.3949(8) 0.5472(8) 0.0521(19) Uani 1 1 d . . . . .
H27 H 0.2028 0.3429 0.4952 0.063 Uiso 1 1 calc R U . . .
C28 C 0.15917(17) -0.0843(6) 0.5820(5) 0.0321(12) Uani 1 1 d . . . . .
C29 C 0.12747(19) -0.1312(6) 0.5030(6) 0.0370(13) Uani 1 1 d . . . . .
H29 H 0.1021 -0.1072 0.5191 0.044 Uiso 1 1 calc R U . . .
C30 C 0.1325(2) -0.2117(7) 0.4022(6) 0.0471(16) Uani 1 1 d . . . . .
H30 H 0.1106 -0.2417 0.3484 0.057 Uiso 1 1 calc R U . . .
C31 C 0.1691(2) -0.2487(8) 0.3794(7) 0.0533(19) Uani 1 1 d . . . . .
H31 H 0.1726 -0.3035 0.3093 0.064 Uiso 1 1 calc R U . . .
C32 C 0.2006(2) -0.2066(9) 0.4575(8) 0.059(2) Uani 1 1 d . . . . .
H32 H 0.2257 -0.2357 0.4433 0.071 Uiso 1 1 calc R U . . .
C33 C 0.1960(2) -0.1217(8) 0.5577(7) 0.0476(17) Uani 1 1 d . . . . .
H33 H 0.2181 -0.0894 0.6091 0.057 Uiso 1 1 calc R U . . .
C34 C 0.13153(17) -0.0880(6) 0.8246(5) 0.0307(12) Uani 1 1 d . . . . .
C35 C 0.09348(17) -0.1308(7) 0.7999(6) 0.0390(14) Uani 1 1 d . . . . .
H35 H 0.0781 -0.0989 0.7276 0.047 Uiso 1 1 calc R U . . .
C36 C 0.07778(19) -0.2190(7) 0.8790(7) 0.0466(16) Uani 1 1 d . . . . .
H36 H 0.0516 -0.2468 0.8616 0.056 Uiso 1 1 calc R U . . .
C37 C 0.0998(2) -0.2668(9) 0.9828(8) 0.061(2) Uani 1 1 d . . . . .
H37 H 0.0890 -0.3271 1.0382 0.073 Uiso 1 1 calc R U . . .
C38 C 0.1373(2) -0.2260(12) 1.0049(8) 0.076(3) Uani 1 1 d . . . . .
H38 H 0.1528 -0.2604 1.0758 0.091 Uiso 1 1 calc R U . . .
C39 C 0.15341(19) -0.1371(9) 0.9282(7) 0.0530(19) Uani 1 1 d . . . . .
H39 H 0.1796 -0.1096 0.9468 0.064 Uiso 1 1 calc R U . . .
C40 C 0.0000 0.5925(18) 0.5000 0.085(4) Uani 1 2 d S T P . .
H40A H -0.0061 0.5329 0.5688 0.102 Uiso 0.3333 1 d R U P . .
H40B H -0.0205 0.6174 0.5506 0.102 Uiso 0.3333 1 d R U P . .
H40C H -0.0084 0.6174 0.4136 0.102 Uiso 0.3333 1 d R U P . .

loop_
_atom_site_aniso_label
_atom_site_aniso_U_11
_atom_site_aniso_U_22
_atom_site_aniso_U_33
_atom_site_aniso_U_23
_atom_site_aniso_U_13
_atom_site_aniso_U_12
Au1 0.03252(12) 0.02864(11) 0.02847(12) 0.00298(10) 0.00333(9) 0.00045(10)
Au2 0.02597(11) 0.05200(16) 0.03163(13) -0.00209(13) 0.00326(9) -0.00959(12)
Cl1 0.0413(7) 0.0450(8) 0.0473(8) 0.0108(8) 0.0074(6) 0.0120(8)
Cl2 0.0343(8) 0.1003(16) 0.0482(10) -0.0086(10) 0.0046(7) -0.0301(9)
Cl3 0.0522(16) 0.076(2) 0.094(3) -0.0239(19) 0.0129(16) -0.0020(15)
Cl4 0.160(6) 0.066(3) 0.065(3) 0.000 0.019(4) 0.000
P1 0.0291(7) 0.0281(7) 0.0275(7) 0.0031(6) 0.0021(6) -0.0015(6)
P2 0.0242(6) 0.0323(8) 0.0249(7) 0.0013(5) 0.0015(5) -0.0014(5)
C1 0.028(3) 0.026(3) 0.027(3) 0.002(2) 0.004(2) 0.000(2)
C2 0.025(3) 0.026(3) 0.029(3) 0.002(2) 0.002(2) -0.001(2)
C3 0.027(2) 0.030(3) 0.026(3) 0.002(2) 0.003(2) -0.001(2)
C4 0.028(2) 0.030(3) 0.031(3) 0.003(3) -0.001(2) 0.002(3)
C5 0.029(3) 0.044(3) 0.035(3) 0.004(3) 0.002(2) -0.002(3)
C6 0.036(3) 0.044(4) 0.049(4) 0.009(3) -0.008(3) -0.008(3)
C7 0.051(4) 0.046(3) 0.046(4) 0.002(4) -0.019(3) -0.016(4)
C8 0.053(4) 0.051(4) 0.038(4) 0.007(3) -0.007(3) -0.009(3)
C9 0.046(3) 0.038(3) 0.032(3) 0.002(3) 0.000(3) -0.014(3)
C10 0.034(3) 0.030(3) 0.029(3) 0.005(2) 0.006(2) 0.001(2)
C11 0.040(3) 0.051(4) 0.044(4) -0.011(3) 0.001(3) 0.000(3)
C12 0.044(4) 0.063(5) 0.062(5) -0.010(4) 0.012(4) 0.013(3)
C13 0.067(5) 0.050(4) 0.041(4) -0.009(3) 0.018(3) 0.006(4)
C14 0.060(4) 0.052(4) 0.030(3) -0.004(3) 0.006(3) -0.001(4)
C15 0.043(3) 0.047(4) 0.032(3) -0.003(3) 0.000(3) 0.004(3)
C16 0.032(3) 0.040(3) 0.027(3) 0.000(2) 0.003(2) -0.002(3)
C17 0.043(3) 0.047(4) 0.041(3) 0.007(3) 0.009(3) 0.009(3)
C18 0.051(4) 0.062(5) 0.050(4) 0.004(4) 0.011(3) 0.019(4)
C19 0.040(4) 0.087(6) 0.046(4) -0.001(4) 0.009(3) 0.014(4)
C20 0.046(4) 0.089(7) 0.047(4) 0.013(4) 0.017(3) -0.014(4)
C21 0.051(4) 0.045(4) 0.045(4) 0.005(3) 0.012(3) -0.009(3)
C22 0.037(3) 0.029(3) 0.033(3) 0.001(2) 0.000(2) -0.003(2)
C23 0.048(3) 0.039(3) 0.045(3) 0.000(3) -0.001(3) 0.002(3)
C24 0.075(5) 0.043(4) 0.040(4) -0.007(3) 0.000(4) -0.002(4)
C25 0.068(5) 0.055(5) 0.054(5) -0.019(4) -0.024(4) -0.008(4)
C26 0.046(4) 0.086(7) 0.078(6) -0.024(5) -0.023(4) -0.003(4)
C27 0.038(3) 0.057(4) 0.058(5) -0.014(4) -0.008(3) 0.000(3)
C28 0.038(3) 0.030(3) 0.029(3) 0.005(2) 0.005(2) 0.002(2)
C29 0.041(3) 0.030(3) 0.040(3) 0.001(3) 0.006(3) 0.000(3)
C30 0.068(4) 0.037(3) 0.037(3) -0.003(3) 0.006(3) -0.009(3)
C31 0.079(5) 0.040(4) 0.045(4) -0.012(3) 0.026(4) -0.005(4)
C32 0.060(5) 0.059(5) 0.064(5) -0.009(4) 0.033(4) 0.006(4)
C33 0.039(3) 0.057(4) 0.048(4) -0.002(3) 0.012(3) 0.000(3)
C34 0.031(3) 0.034(3) 0.028(3) 0.004(2) 0.005(2) 0.003(2)
C35 0.032(3) 0.042(4) 0.041(3) 0.008(3) 0.001(3) 0.000(3)
C36 0.032(3) 0.045(4) 0.064(5) 0.009(3) 0.016(3) -0.002(3)
C37 0.055(4) 0.070(5) 0.062(5) 0.033(4) 0.021(4) -0.002(4)
C38 0.057(5) 0.123(9) 0.046(5) 0.048(5) -0.006(4) -0.009(5)
C39 0.036(3) 0.081(5) 0.041(4) 0.024(4) -0.003(3) -0.006(4)
C40 0.090(10) 0.096(12) 0.075(9) 0.000 0.036(8) 0.000

loop_
_atom_type_symbol
_atom_type_description
_atom_type_scat_dispersion_real
_atom_type_scat_dispersion_imag
_atom_type_scat_source
C C 0.0181 0.0091 'International Tables Vol C Tables 4.2.6.8 and 6.1.1.4'
H H 0.0000 0.0000 'International Tables Vol C Tables 4.2.6.8 and 6.1.1.4'
P P 0.2955 0.4335 'International Tables Vol C Tables 4.2.6.8 and 6.1.1.4'
Cl Cl 0.3639 0.7018 'International Tables Vol C Tables 4.2.6.8 and 6.1.1.4'
Au Au -4.4197 7.2980 'International Tables Vol C Tables 4.2.6.8 and 6.1.1.4'

loop_
_geom_angle_atom_site_label_1
_geom_angle_atom_site_label_2
_geom_angle_atom_site_label_3
_geom_angle
_geom_angle_site_symmetry_1
_geom_angle_site_symmetry_3
P1 Au1 Cl1 176.31(6) . .
P2 Au2 Cl2 178.01(7) . .
C22 P1 C16 106.9(3) . .
C22 P1 C1 105.0(3) . .
C16 P1 C1 106.1(3) . .
C22 P1 Au1 113.8(2) . .
C16 P1 Au1 116.7(2) . .
C1 P1 Au1 107.51(19) . .
C34 P2 C28 106.4(3) . .
C34 P2 C3 103.5(3) . .
C28 P2 C3 105.7(3) . .
C34 P2 Au2 114.9(2) . .
C28 P2 Au2 111.8(2) . .
C3 P2 Au2 113.69(19) . .
C2 C1 C4 124.4(5) . .
C2 C1 P1 115.6(4) . .
C4 C1 P1 119.8(4) . .
C3 C2 C1 176.7(6) . .
C2 C3 C10 120.6(5) . .
C2 C3 P2 119.4(4) . .
C10 C3 P2 120.0(4) . .
C5 C4 C9 119.3(6) . .
C5 C4 C1 120.2(5) . .
C9 C4 C1 120.5(5) . .
C4 C5 C6 120.0(6) . .
C7 C6 C5 120.1(6) . .
C6 C7 C8 120.6(6) . .
C7 C8 C9 120.0(7) . .
C8 C9 C4 120.0(6) . .
C11 C10 C15 119.0(6) . .
C11 C10 C3 119.3(5) . .
C15 C10 C3 121.6(5) . .
C10 C11 C12 120.6(6) . .
C13 C12 C11 119.7(7) . .
C14 C13 C12 119.8(7) . .
C13 C14 C15 120.9(7) . .
C14 C15 C10 120.0(6) . .
C21 C16 C17 119.2(6) . .
C21 C16 P1 119.6(5) . .
C17 C16 P1 121.2(5) . .
C18 C17 C16 119.9(7) . .
C19 C18 C17 120.9(8) . .
C20 C19 C18 119.1(7) . .
C19 C20 C21 120.6(7) . .
C16 C21 C20 120.4(7) . .
C27 C22 C23 119.1(6) . .
C27 C22 P1 122.2(5) . .
C23 C22 P1 118.7(5) . .
C24 C23 C22 121.2(7) . .
C23 C24 C25 119.4(7) . .
C26 C25 C24 120.4(7) . .
C25 C26 C27 120.6(8) . .
C22 C27 C26 119.4(7) . .
C33 C28 C29 118.6(6) . .
C33 C28 P2 119.5(5) . .
C29 C28 P2 121.8(5) . .
C30 C29 C28 121.0(6) . .
C29 C30 C31 119.8(7) . .
C32 C31 C30 120.1(7) . .
C31 C32 C33 120.6(7) . .
C28 C33 C32 119.7(7) . .
C39 C34 C35 118.7(6) . .
C39 C34 P2 120.2(5) . .
C35 C34 P2 120.9(5) . .
C36 C35 C34 120.6(6) . .
C37 C36 C35 120.3(6) . .
C38 C37 C36 118.5(7) . .
C37 C38 C39 122.2(7) . .
C38 C39 C34 119.6(7) . .
Cl4 C40 Cl3 122.3(5) . 2_556
Cl4 C40 Cl3 122.3(5) . .
Cl3 C40 Cl3 115.4(11) 2_556 .

loop_
_geom_bond_atom_site_label_1
_geom_bond_atom_site_label_2
_geom_bond_distance
_geom_bond_site_symmetry_2
Au1 P1 2.2269(15) .
Au1 Cl1 2.2772(16) .
Au2 P2 2.2268(14) .
Au2 Cl2 2.2823(16) .
Cl3 C40 1.634(10) .
Cl4 C40 1.629(19) .
P1 C22 1.804(6) .
P1 C16 1.814(6) .
P1 C1 1.831(6) .
P2 C34 1.810(6) .
P2 C28 1.812(6) .
P2 C3 1.823(6) .
C1 C2 1.315(8) .
C1 C4 1.486(8) .
C2 C3 1.310(8) .
C3 C10 1.501(8) .
C4 C5 1.385(8) .
C4 C9 1.394(8) .
C5 C6 1.395(9) .
C6 C7 1.369(10) .
C7 C8 1.374(11) .
C8 C9 1.391(9) .
C10 C11 1.374(9) .
C10 C15 1.386(9) .
C11 C12 1.396(10) .
C12 C13 1.374(11) .
C13 C14 1.362(11) .
C14 C15 1.385(10) .
C16 C21 1.383(9) .
C16 C17 1.390(9) .
C17 C18 1.385(10) .
C18 C19 1.380(12) .
C19 C20 1.378(13) .
C20 C21 1.387(11) .
C22 C27 1.377(9) .
C22 C23 1.386(9) .
C23 C24 1.372(10) .
C24 C25 1.375(12) .
C25 C26 1.360(13) .
C26 C27 1.397(11) .
C28 C33 1.388(9) .
C28 C29 1.396(9) .
C29 C30 1.376(9) .
C30 C31 1.376(11) .
C31 C32 1.370(12) .
C32 C33 1.393(11) .
C34 C39 1.372(9) .
C34 C35 1.386(9) .
C35 C36 1.376(9) .
C36 C37 1.370(11) .
C37 C38 1.362(12) .
C38 C39 1.369(11) .
C40 Cl3 1.634(10) 2_556
